data_1553322
loop_
_publ_author_name
'Xie, Shuangshuang'
'Wu, Ye'
'Qiao, Yuben'
'Guo, Yi'
'Wang, Jianping'
'Hu, Zhengxi'
'Zhang, Qing'
'Li, Xiaonian'
'Huang, Jinfeng'
'Zhou, Qun'
'Luo, Zengwei'
'Liu, Junjun'
'Zhu, Hucheng'
'Xue, Yongbo'
'Zhang, Yonghui'

_publ_section_title
;
 Protoilludane, Illudalane, and Botryane Sesquiterpenoids from the
 Endophytic Fungus Phomopsis sp. TJ507A.
;
_journal_issue 6
_journal_name_full 'Journal of natural products'
_journal_page_first 1311
_journal_page_last 1320
_journal_paper_doi 10.1021/acs.jnatprod.7b00889
_journal_volume 81
_journal_year 2018
_chemical_absolute_configuration ad
_chemical_formula_moiety 'C15 H24 O3'
_chemical_formula_sum 'C15 H24 O3'
_chemical_formula_weight 252.34
_space_group_crystal_system orthorhombic
_space_group_IT_number 18
_space_group_name_Hall 'P 2 2ab'
_space_group_name_H-M_alt 'P 21 21 2'
_atom_sites_solution_hydrogens geom
_atom_sites_solution_primary direct
_atom_sites_solution_secondary difmap
_audit_creation_method SHELXL-2014/7
_cell_angle_alpha 90
_cell_angle_beta 90
_cell_angle_gamma 90
_cell_formula_units_Z 4
_cell_length_a 11.3606(3)
_cell_length_b 13.5941(4)
_cell_length_c 9.1502(2)
_cell_measurement_reflns_used 8632
_cell_measurement_temperature 100(2)
_cell_measurement_theta_max 70.12
_cell_measurement_theta_min 4.83
_cell_volume 1413.13(6)
_computing_cell_refinement 'Bruker SAINT'
_computing_data_collection 'Bruker APEX2'
_computing_data_reduction 'Bruker SAINT'
_computing_molecular_graphics 'Bruker SHELXTL'
_computing_publication_material 'Bruker SHELXTL'
_computing_structure_refinement 'SHELXL-2014 (Sheldrick 2014)'
_computing_structure_solution 'SHELXS-97 (Sheldrick 2008)'
_diffrn_ambient_temperature 100(2)
_diffrn_measured_fraction_theta_full 0.989
_diffrn_measured_fraction_theta_max 0.976
_diffrn_measurement_device_type 'Bruker APEX-II CCD'
_diffrn_measurement_method '\f and \w scans'
_diffrn_radiation_type CuK\a
_diffrn_radiation_wavelength 1.54178
_diffrn_reflns_av_R_equivalents 0.0285
_diffrn_reflns_av_unetI/netI 0.0233
_diffrn_reflns_Laue_measured_fraction_full 0.989
_diffrn_reflns_Laue_measured_fraction_max 0.976
_diffrn_reflns_limit_h_max 10
_diffrn_reflns_limit_h_min -13
_diffrn_reflns_limit_k_max 16
_diffrn_reflns_limit_k_min -15
_diffrn_reflns_limit_l_max 10
_diffrn_reflns_limit_l_min -10
_diffrn_reflns_number 8664
_diffrn_reflns_point_group_measured_fraction_full 0.975
_diffrn_reflns_point_group_measured_fraction_max 0.952
_diffrn_reflns_theta_full 67.679
_diffrn_reflns_theta_max 70.246
_diffrn_reflns_theta_min 4.833
_diffrn_source 'fine-focus sealed tube'
_exptl_absorpt_coefficient_mu 0.644
_exptl_absorpt_correction_type multi-scan
_exptl_absorpt_process_details sadabs
_exptl_crystal_colour colourless
_exptl_crystal_density_diffrn 1.186
_exptl_crystal_description prism
_exptl_crystal_F_000 552
_exptl_crystal_size_max 1.000
_exptl_crystal_size_mid 0.480
_exptl_crystal_size_min 0.450
_exptl_transmission_factor_max 0.7533
_exptl_transmission_factor_min 0.5475
_refine_diff_density_max 0.197
_refine_diff_density_min -0.160
_refine_diff_density_rms 0.041
_refine_ls_abs_structure_details
;
 Flack x determined using 1035 quotients [(I+)-(I-)]/[(I+)+(I-)]
 (Parsons, Flack and Wagner, Acta Cryst. B69 (2013) 249-259).
;
_refine_ls_abs_structure_Flack 0.04(4)
_refine_ls_extinction_coef 0.0178(15)
_refine_ls_extinction_expression Fc^*^=kFc[1+0.001xFc^2^\l^3^/sin(2\q)]^-1/4^
_refine_ls_extinction_method 'SHELXL-2014/7 (Sheldrick 2014'
_refine_ls_goodness_of_fit_ref 1.151
_refine_ls_hydrogen_treatment constr
_refine_ls_matrix_type full
_refine_ls_number_parameters 170
_refine_ls_number_reflns 2566
_refine_ls_number_restraints 0
_refine_ls_restrained_S_all 1.151
_refine_ls_R_factor_all 0.0304
_refine_ls_R_factor_gt 0.0303
_refine_ls_shift/su_max 0.000
_refine_ls_shift/su_mean 0.000
_refine_ls_structure_factor_coef Fsqd
_refine_ls_weighting_details 'w=1/[\s^2^(Fo^2^)+(0.0465P)^2^+0.2733P] where P=(Fo^2^+2Fc^2^)/3'
_refine_ls_weighting_scheme calc
_refine_ls_wR_factor_gt 0.0848
_refine_ls_wR_factor_ref 0.0849
_reflns_Friedel_coverage 0.684
_reflns_Friedel_fraction_full 0.955
_reflns_Friedel_fraction_max 0.920
_reflns_number_gt 2562
_reflns_number_total 2566
_reflns_threshold_expression 'I > 2\s(I)'
_cod_data_source_file np7b00889_si_003.cif
_cod_data_source_block cu_zyh_wy34623_0m
_cod_database_code 1553322
_shelx_shelxl_version_number 2014/7
_shelx_space_group_comment
;
The symmetry employed for this shelxl refinement is uniquely defined
by the following loop, which should always be used as a source of
symmetry information in preference to the above space-group names.
They are only intended as comments.
;
_shelx_estimated_absorpt_t_min 0.565
_shelx_estimated_absorpt_t_max 0.760

loop_
_space_group_symop_operation_xyz
'x, y, z'
'x+1/2, -y+1/2, -z'
'-x+1/2, y+1/2, -z'
'-x, -y, z'

loop_
_atom_site_label
_atom_site_type_symbol
_atom_site_fract_x
_atom_site_fract_y
_atom_site_fract_z
_atom_site_U_iso_or_equiv
_atom_site_adp_type
_atom_site_occupancy
_atom_site_site_symmetry_order
_atom_site_calc_flag
_atom_site_refinement_flags_posn
_atom_site_refinement_flags_adp
O3 O 0.84226(11) 0.45688(8) 0.55926(14) 0.0178(3) Uani 1 1 d . .
H3 H 0.8000 0.4126 0.5959 0.027 Uiso 1 1 calc R U
O6 O 0.73350(12) 0.83260(9) 0.70012(14) 0.0207(3) Uani 1 1 d . .
H6 H 0.7249 0.8661 0.6237 0.031 Uiso 1 1 calc R U
O5 O 0.79035(12) 0.78141(9) 0.41876(14) 0.0207(3) Uani 1 1 d . .
C12 C 0.88143(18) 0.60245(14) 0.3235(2) 0.0219(4) Uani 1 1 d . .
H12A H 0.8105 0.6210 0.2693 0.033 Uiso 1 1 calc R U
H12B H 0.8976 0.5324 0.3084 0.033 Uiso 1 1 calc R U
H12C H 0.9483 0.6414 0.2885 0.033 Uiso 1 1 calc R U
C4 C 0.86264(15) 0.62201(12) 0.48582(19) 0.0150(4) Uani 1 1 d . .
H4 H 0.9411 0.6152 0.5343 0.018 Uiso 1 1 calc R U
C5 C 0.81985(15) 0.72551(12) 0.5161(2) 0.0151(4) Uani 1 1 d . .
C6 C 0.81843(15) 0.75757(12) 0.67510(19) 0.0155(4) Uani 1 1 d . .
C7 C 0.94572(16) 0.79112(13) 0.71498(19) 0.0180(4) Uani 1 1 d . .
H7A H 1.0027 0.7669 0.6414 0.022 Uiso 1 1 calc R U
H7B H 0.9504 0.8638 0.7186 0.022 Uiso 1 1 calc R U
C8 C 0.97289(15) 0.74684(13) 0.8660(2) 0.0168(4) Uani 1 1 d . .
C14 C 1.10458(16) 0.73357(15) 0.8914(2) 0.0237(4) Uani 1 1 d . .
H14A H 1.1432 0.7981 0.8916 0.036 Uiso 1 1 calc R U
H14B H 1.1378 0.6929 0.8132 0.036 Uiso 1 1 calc R U
H14C H 1.1174 0.7012 0.9858 0.036 Uiso 1 1 calc R U
C3 C 0.77947(15) 0.54730(12) 0.55944(18) 0.0147(4) Uani 1 1 d . .
C2 C 0.65349(16) 0.54592(13) 0.4958(2) 0.0204(4) Uani 1 1 d . .
H2A H 0.6468 0.5778 0.3988 0.024 Uiso 1 1 calc R U
H2B H 0.6167 0.4799 0.4952 0.024 Uiso 1 1 calc R U
C1 C 0.61312(15) 0.61171(13) 0.6239(2) 0.0198(4) Uani 1 1 d . .
H1A H 0.5404 0.5883 0.6723 0.024 Uiso 1 1 calc R U
H1B H 0.6069 0.6822 0.5982 0.024 Uiso 1 1 calc R U
C11 C 0.72778(15) 0.58530(12) 0.7087(2) 0.0152(4) Uani 1 1 d . .
C15 C 0.70657(19) 0.50238(14) 0.8173(2) 0.0220(4) Uani 1 1 d . .
H15A H 0.7823 0.4769 0.8518 0.033 Uiso 1 1 calc R U
H15B H 0.6625 0.4494 0.7694 0.033 Uiso 1 1 calc R U
H15C H 0.6612 0.5274 0.9005 0.033 Uiso 1 1 calc R U
C10 C 0.79105(15) 0.67143(12) 0.78105(18) 0.0138(4) Uani 1 1 d . .
H10 H 0.7369 0.6979 0.8577 0.017 Uiso 1 1 calc R U
C9 C 0.90791(17) 0.64758(13) 0.85721(19) 0.0172(4) Uani 1 1 d . .
H9A H 0.9539 0.5993 0.7997 0.021 Uiso 1 1 calc R U
H9B H 0.8940 0.6205 0.9561 0.021 Uiso 1 1 calc R U
C13 C 0.92160(17) 0.81178(14) 0.9869(2) 0.0227(4) Uani 1 1 d . .
H13A H 0.9324 0.7794 1.0817 0.034 Uiso 1 1 calc R U
H13B H 0.8374 0.8221 0.9691 0.034 Uiso 1 1 calc R U
H13C H 0.9622 0.8754 0.9874 0.034 Uiso 1 1 calc R U

loop_
_atom_site_aniso_label
_atom_site_aniso_U_11
_atom_site_aniso_U_22
_atom_site_aniso_U_33
_atom_site_aniso_U_23
_atom_site_aniso_U_13
_atom_site_aniso_U_12
O3 0.0186(6) 0.0092(6) 0.0255(7) -0.0001(5) 0.0007(5) 0.0005(5)
O6 0.0267(7) 0.0134(6) 0.0222(7) -0.0004(5) 0.0022(5) 0.0069(5)
O5 0.0278(7) 0.0149(6) 0.0195(6) 0.0027(5) -0.0019(5) 0.0037(5)
C12 0.0273(10) 0.0183(9) 0.0202(10) -0.0010(8) 0.0032(7) 0.0040(7)
C4 0.0156(8) 0.0130(8) 0.0165(9) 0.0008(7) 0.0000(7) 0.0018(6)
C5 0.0119(8) 0.0138(8) 0.0197(9) 0.0015(7) -0.0001(6) -0.0004(6)
C6 0.0170(9) 0.0107(8) 0.0189(9) -0.0003(7) 0.0017(7) 0.0006(6)
C7 0.0198(9) 0.0149(8) 0.0194(9) -0.0019(7) 0.0018(7) -0.0046(7)
C8 0.0156(9) 0.0173(8) 0.0175(9) -0.0033(7) 0.0006(7) -0.0008(7)
C14 0.0193(10) 0.0286(10) 0.0233(10) -0.0070(8) -0.0031(7) -0.0001(8)
C3 0.0156(8) 0.0100(7) 0.0185(8) -0.0013(7) -0.0017(7) -0.0001(6)
C2 0.0161(9) 0.0180(9) 0.0270(10) -0.0033(8) -0.0041(7) -0.0002(7)
C1 0.0130(9) 0.0183(9) 0.0283(10) -0.0026(8) -0.0001(7) -0.0012(7)
C11 0.0142(9) 0.0125(8) 0.0190(9) 0.0002(7) 0.0013(7) -0.0013(6)
C15 0.0254(10) 0.0165(8) 0.0241(9) 0.0023(8) 0.0044(8) -0.0045(7)
C10 0.0155(8) 0.0117(8) 0.0143(8) -0.0009(7) 0.0024(7) -0.0001(7)
C9 0.0204(9) 0.0151(8) 0.0162(8) -0.0007(7) -0.0012(7) 0.0003(7)
C13 0.0248(9) 0.0228(9) 0.0204(9) -0.0072(7) 0.0018(8) -0.0025(8)

loop_
_atom_type_symbol
_atom_type_description
_atom_type_scat_dispersion_real
_atom_type_scat_dispersion_imag
_atom_type_scat_source
C C 0.0181 0.0091 'International Tables Vol C Tables 4.2.6.8 and 6.1.1.4'
H H 0.0000 0.0000 'International Tables Vol C Tables 4.2.6.8 and 6.1.1.4'
O O 0.0492 0.0322 'International Tables Vol C Tables 4.2.6.8 and 6.1.1.4'

loop_
_geom_angle_atom_site_label_1
_geom_angle_atom_site_label_2
_geom_angle_atom_site_label_3
_geom_angle
C3 O3 H3 109.5
C6 O6 H6 109.5
C4 C12 H12A 109.5
C4 C12 H12B 109.5
H12A C12 H12B 109.5
C4 C12 H12C 109.5
H12A C12 H12C 109.5
H12B C12 H12C 109.5
C5 C4 C12 112.68(15)
C5 C4 C3 109.59(14)
C12 C4 C3 113.38(15)
C5 C4 H4 106.9
C12 C4 H4 106.9
C3 C4 H4 106.9
O5 C5 C4 122.28(16)
O5 C5 C6 121.25(15)
C4 C5 C6 116.45(14)
O6 C6 C5 111.54(14)
O6 C6 C10 107.73(14)
C5 C6 C10 112.59(13)
O6 C6 C7 112.43(14)
C5 C6 C7 107.35(14)
C10 C6 C7 105.09(14)
C8 C7 C6 106.36(14)
C8 C7 H7A 110.5
C6 C7 H7A 110.5
C8 C7 H7B 110.5
C6 C7 H7B 110.5
H7A C7 H7B 108.6
C14 C8 C13 109.35(15)
C14 C8 C7 112.35(16)
C13 C8 C7 110.32(14)
C14 C8 C9 112.00(15)
C13 C8 C9 111.12(15)
C7 C8 C9 101.53(13)
C8 C14 H14A 109.5
C8 C14 H14B 109.5
H14A C14 H14B 109.5
C8 C14 H14C 109.5
H14A C14 H14C 109.5
H14B C14 H14C 109.5
O3 C3 C4 105.17(13)
O3 C3 C2 117.00(14)
C4 C3 C2 114.25(14)
O3 C3 C11 118.18(14)
C4 C3 C11 113.05(13)
C2 C3 C11 89.16(13)
C1 C2 C3 88.96(13)
C1 C2 H2A 113.8
C3 C2 H2A 113.8
C1 C2 H2B 113.8
C3 C2 H2B 113.8
H2A C2 H2B 111.0
C2 C1 C11 89.78(13)
C2 C1 H1A 113.7
C11 C1 H1A 113.7
C2 C1 H1B 113.7
C11 C1 H1B 113.7
H1A C1 H1B 110.9
C15 C11 C10 111.07(15)
C15 C11 C1 111.31(15)
C10 C11 C1 115.68(14)
C15 C11 C3 112.49(14)
C10 C11 C3 116.93(14)
C1 C11 C3 87.47(13)
C11 C15 H15A 109.5
C11 C15 H15B 109.5
H15A C15 H15B 109.5
C11 C15 H15C 109.5
H15A C15 H15C 109.5
H15B C15 H15C 109.5
C11 C10 C9 116.29(14)
C11 C10 C6 113.73(14)
C9 C10 C6 105.65(14)
C11 C10 H10 106.9
C9 C10 H10 106.9
C6 C10 H10 106.9
C10 C9 C8 104.67(14)
C10 C9 H9A 110.8
C8 C9 H9A 110.8
C10 C9 H9B 110.8
C8 C9 H9B 110.8
H9A C9 H9B 108.9
C8 C13 H13A 109.5
C8 C13 H13B 109.5
H13A C13 H13B 109.5
C8 C13 H13C 109.5
H13A C13 H13C 109.5
H13B C13 H13C 109.5

loop_
_geom_bond_atom_site_label_1
_geom_bond_atom_site_label_2
_geom_bond_distance
O3 C3 1.421(2)
O3 H3 0.8400
O6 C6 1.423(2)
O6 H6 0.8400
O5 C5 1.218(2)
C12 C4 1.524(3)
C12 H12A 0.9800
C12 H12B 0.9800
C12 H12C 0.9800
C4 C5 1.514(2)
C4 C3 1.542(2)
C4 H4 1.0000
C5 C6 1.519(2)
C6 C10 1.552(2)
C6 C7 1.560(2)
C7 C8 1.538(2)
C7 H7A 0.9900
C7 H7B 0.9900
C8 C14 1.525(3)
C8 C13 1.531(2)
C8 C9 1.540(2)
C14 H14A 0.9800
C14 H14B 0.9800
C14 H14C 0.9800
C3 C2 1.545(2)
C3 C11 1.574(2)
C2 C1 1.544(3)
C2 H2A 0.9900
C2 H2B 0.9900
C1 C11 1.558(3)
C1 H1A 0.9900
C1 H1B 0.9900
C11 C15 1.522(2)
C11 C10 1.525(2)
C15 H15A 0.9800
C15 H15B 0.9800
C15 H15C 0.9800
C10 C9 1.534(2)
C10 H10 1.0000
C9 H9A 0.9900
C9 H9B 0.9900
C13 H13A 0.9800
C13 H13B 0.9800
C13 H13C 0.9800

loop_
_geom_hbond_atom_site_label_D
_geom_hbond_atom_site_label_H
_geom_hbond_atom_site_label_A
_geom_hbond_distance_DH
_geom_hbond_distance_HA
_geom_hbond_distance_DA
_geom_hbond_angle_DHA
_geom_hbond_site_symmetry_A
C4 H4 O3 1.00 2.66 3.583(2) 153.8 4_765
O6 H6 O5 0.84 2.32 2.7440(17) 111.5 .
O6 H6 O3 0.84 2.22 3.0378(18) 166.2 3_656
O3 H3 O5 0.84 2.06 2.8284(17) 151.5 3_646
C4 H4 O3 1.00 2.66 3.583(2) 153.8 4_765
O6 H6 O5 0.84 2.32 2.7440(17) 111.5 .
O6 H6 O3 0.84 2.22 3.0378(18) 166.2 3_656
O3 H3 O5 0.84 2.06 2.8284(17) 151.5 3_646
O6 H6 O5 0.84 2.32 2.7440(17) 111.5 .
O6 H6 O3 0.84 2.22 3.0378(18) 166.2 3_656
O3 H3 O5 0.84 2.06 2.8284(17) 151.5 3_646
O6 H6 O5 0.84 2.32 2.7440(17) 111.5 .
O6 H6 O3 0.84 2.22 3.0378(18) 166.2 3_656
O3 H3 O5 0.84 2.06 2.8284(17) 151.5 3_646
O3 H3 O5 0.84 2.06 2.8284(17) 151.5 3_646
O6 H6 O3 0.84 2.22 3.0378(18) 166.2 3_656
O6 H6 O5 0.84 2.32 2.7440(17) 111.5 .
O3 H3 O5 0.84 2.06 2.8284(17) 151.5 3_646
O6 H6 O3 0.84 2.22 3.0378(18) 166.2 3_656
O6 H6 O5 0.84 2.32 2.7440(17) 111.5 .
O3 H3 O5 0.84 2.06 2.8284(17) 151.5 3_646
O6 H6 O3 0.84 2.22 3.0378(18) 166.2 3_656
O6 H6 O5 0.84 2.32 2.7440(17) 111.5 .
O3 H3 O5 0.84 2.06 2.8284(17) 151.5 3_646
O6 H6 O3 0.84 2.22 3.0378(18) 166.2 3_656
O6 H6 O5 0.84 2.32 2.7440(17) 111.5 .
C4 H4 O3 1.00 2.66 3.583(2) 153.8 4_765
O3 H3 O5 0.84 2.06 2.8284(17) 151.5 3_646
O6 H6 O3 0.84 2.22 3.0378(18) 166.2 3_656
O6 H6 O5 0.84 2.32 2.7440(17) 111.5 .

loop_
_geom_torsion_atom_site_label_1
_geom_torsion_atom_site_label_2
_geom_torsion_atom_site_label_3
_geom_torsion_atom_site_label_4
_geom_torsion
C12 C4 C5 O5 8.5(2)
C3 C4 C5 O5 -118.72(18)
C12 C4 C5 C6 -169.95(15)
C3 C4 C5 C6 62.82(19)
O5 C5 C6 O6 27.3(2)
C4 C5 C6 O6 -154.22(14)
O5 C5 C6 C10 148.55(16)
C4 C5 C6 C10 -33.0(2)
O5 C5 C6 C7 -96.27(19)
C4 C5 C6 C7 82.21(17)
O6 C6 C7 C8 100.70(16)
C5 C6 C7 C8 -136.28(14)
C10 C6 C7 C8 -16.21(17)
C6 C7 C8 C14 154.92(15)
C6 C7 C8 C13 -82.79(16)
C6 C7 C8 C9 35.10(16)
C5 C4 C3 O3 -164.75(14)
C12 C4 C3 O3 68.40(17)
C5 C4 C3 C2 65.61(19)
C12 C4 C3 C2 -61.24(19)
C5 C4 C3 C11 -34.43(19)
C12 C4 C3 C11 -161.27(15)
O3 C3 C2 C1 137.71(16)
C4 C3 C2 C1 -98.81(16)
C11 C3 C2 C1 16.20(13)
C3 C2 C1 C11 -16.37(13)
C2 C1 C11 C15 -97.11(16)
C2 C1 C11 C10 134.89(15)
C2 C1 C11 C3 16.08(13)
O3 C3 C11 C15 -24.5(2)
C4 C3 C11 C15 -147.91(15)
C2 C3 C11 C15 95.97(16)
O3 C3 C11 C10 105.80(17)
C4 C3 C11 C10 -17.6(2)
C2 C3 C11 C10 -133.72(15)
O3 C3 C11 C1 -136.55(15)
C4 C3 C11 C1 100.05(15)
C2 C3 C11 C1 -16.07(13)
C15 C11 C10 C9 55.4(2)
C1 C11 C10 C9 -176.51(15)
C3 C11 C10 C9 -75.60(19)
C15 C11 C10 C6 178.46(14)
C1 C11 C10 C6 -53.4(2)
C3 C11 C10 C6 47.5(2)
O6 C6 C10 C11 101.79(16)
C5 C6 C10 C11 -21.6(2)
C7 C6 C10 C11 -138.14(14)
O6 C6 C10 C9 -129.48(14)
C5 C6 C10 C9 107.12(16)
C7 C6 C10 C9 -9.41(17)
C11 C10 C9 C8 158.84(15)
C6 C10 C9 C8 31.64(17)
C14 C8 C9 C10 -161.10(15)
C13 C8 C9 C10 76.27(17)
C7 C8 C9 C10 -41.03(16)
